data_4302127
loop_
_publ_author_name
'Brian G. Alberding'
'Malcolm H. Chisholm'
'Yi-Hsuan Chou'
'Judith C. Gallucci'
'Yagnaseni Ghosh'
'Terry L. Gustafson'
'Nathan J. Patmore'
'Carly R. Reed'
'Claudia Turro'

_publ_section_title
;
Quadruply Bonded Dimetal Units Supported by 2,4,6-Triisopropylbenzoates
MM(TiPB)4 (MM = Mo2, MoW, and W2): Preparation and Photophysical Properties
;
_journal_name_full 'Inorganic Chemistry'
_journal_page_first 4394
_journal_page_last 4399
_journal_paper_doi 10.1021/ic900092c
_journal_volume 48
_journal_year 2009
_chemical_compound_source 'synthesis as described'
_chemical_formula_moiety 'C64 H92 O8 W2, 2(C4 H8 O)'
_chemical_formula_sum 'C72 H108 O10 W2'
_chemical_formula_weight 1501.28
_chemical_name_common 'Chisholm 1695'
_chemical_name_systematic
;
 ?
;
_space_group_IT_number 2
_symmetry_cell_setting triclinic
_symmetry_Int_Tables_number 2
_symmetry_space_group_name_Hall '-P 1'
_symmetry_space_group_name_H-M 'P -1'
_atom_sites_solution_hydrogens geom
_atom_sites_solution_primary heavy
_atom_sites_solution_secondary difmap
_audit_conform_dict_location ftp://ftp.iucr.org/pub/cif_core.dic
_audit_conform_dict_name cif_core.dic
_audit_conform_dict_version 2.4
_audit_creation_date 2009-01-07T17:24:05-00:00
_audit_creation_method 'WinGX routine CIF_UPDATE'
_cell_angle_alpha 67.441(1)
_cell_angle_beta 70.731(1)
_cell_angle_gamma 88.835(1)
_cell_formula_units_Z 1
_cell_length_a 11.8352(1)
_cell_length_b 12.2014(1)
_cell_length_c 14.1662(1)
_cell_measurement_reflns_used 8090
_cell_measurement_temperature 150(2)
_cell_measurement_theta_max 27.485
_cell_measurement_theta_min 2.037
_cell_measurement_wavelength 0.71073
_cell_volume 1770.03(3)
_computing_cell_refinement 'HKL Scalepack (Otwinowski & Minor 1997)'
_computing_data_collection 'Collect (Nonius BV, 1997-2000)'
_computing_data_reduction 'HKL Denzo and Scalepack (Otwinowski & Minor 1997)'
_computing_molecular_graphics 'Ortep-3 for Windows (Farrugia, 1997)'
_computing_publication_material 'WinGX publication routines (Farrugia, 1999)'
_computing_structure_refinement 'SHELXL-97 (Sheldrick, 1997)'
_computing_structure_solution 'SHELXS-96 (Sheldrick, 1986)'
_diffrn_ambient_temperature 150(2)
_diffrn_detector 'CCD plate'
_diffrn_detector_area_resol_mean 9
_diffrn_measured_fraction_theta_full 0.998
_diffrn_measured_fraction_theta_max 0.998
_diffrn_measurement_device '95mm CCD camera on \k-goniostat'
_diffrn_measurement_device_type 'Nonius KappaCCD'
_diffrn_measurement_method 'phi and omega scans'
_diffrn_orient_matrix_type 'by Nonius Collect from scalepack cell'
_diffrn_orient_matrix_UB_11 -0.566925E-1
_diffrn_orient_matrix_UB_12 -0.325587E-1
_diffrn_orient_matrix_UB_13 -0.245591E-1
_diffrn_orient_matrix_UB_21 -0.96703E-2
_diffrn_orient_matrix_UB_22 -0.798794E-1
_diffrn_orient_matrix_UB_23 0.607796E-1
_diffrn_orient_matrix_UB_31 -0.694618E-1
_diffrn_orient_matrix_UB_32 0.235427E-1
_diffrn_orient_matrix_UB_33 0.48537E-1
_diffrn_radiation_monochromator graphite
_diffrn_radiation_probe x-ray
_diffrn_radiation_type MoK\a
_diffrn_radiation_wavelength 0.71073
_diffrn_reflns_av_R_equivalents 0.044
_diffrn_reflns_limit_h_max 15
_diffrn_reflns_limit_h_min -15
_diffrn_reflns_limit_k_max 15
_diffrn_reflns_limit_k_min -15
_diffrn_reflns_limit_l_max 18
_diffrn_reflns_limit_l_min -18
_diffrn_reflns_number 52154
_diffrn_reflns_theta_full 27.51
_diffrn_reflns_theta_max 27.51
_diffrn_reflns_theta_min 2.42
_diffrn_source 'Enraf Nonius FR590'
_exptl_absorpt_coefficient_mu 3.301
_exptl_absorpt_correction_T_max 0.468
_exptl_absorpt_correction_T_min 0.385
_exptl_absorpt_correction_type multi-scan
_exptl_absorpt_process_details 'HKL Scalepack (Otwinowski & Minor, 1997)'
_exptl_crystal_colour red
_exptl_crystal_density_diffrn 1.408
_exptl_crystal_density_method 'not measured'
_exptl_crystal_description 'almost cube shaped chunk'
_exptl_crystal_F_000 768
_exptl_crystal_size_max 0.23
_exptl_crystal_size_mid 0.23
_exptl_crystal_size_min 0.23
_refine_diff_density_max 1.09
_refine_diff_density_min -0.828
_refine_diff_density_rms 0.093
_refine_ls_extinction_method none
_refine_ls_goodness_of_fit_ref 1
_refine_ls_hydrogen_treatment constr
_refine_ls_matrix_type full
_refine_ls_number_parameters 389
_refine_ls_number_reflns 8121
_refine_ls_number_restraints 0
_refine_ls_restrained_S_all 1
_refine_ls_R_factor_all 0.0401
_refine_ls_R_factor_gt 0.027
_refine_ls_shift/su_max 0.001
_refine_ls_shift/su_mean 0
_refine_ls_structure_factor_coef Fsqd
_refine_ls_weighting_details 'w=1/[\s^2^(Fo^2^)+(0.0336P)^2^+0.3076P] where P=(Fo^2^+2Fc^2^)/3'
_refine_ls_weighting_scheme calc
_refine_ls_wR_factor_gt 0.059
_refine_ls_wR_factor_ref 0.0628
_reflns_number_gt 6819
_reflns_number_total 8121
_reflns_threshold_expression >2sigma(I)
_cod_data_source_file ic900092c_si_001.cif
_cod_data_source_block Chisholm1695
_cod_original_cell_volume 1770.03(2)
_cod_database_code 4302127

loop_
_symmetry_equiv_pos_as_xyz
'x, y, z'
'-x, -y, -z'

loop_
_atom_site_label
_atom_site_type_symbol
_atom_site_fract_x
_atom_site_fract_y
_atom_site_fract_z
_atom_site_U_iso_or_equiv
_atom_site_adp_type
_atom_site_occupancy
_atom_site_symmetry_multiplicity
_atom_site_calc_flag
_atom_site_refinement_flags
_atom_site_disorder_assembly
_atom_site_disorder_group
C1 C 0.4116(3) 0.0233(3) -0.1592(2) 0.0308(7) Uani 1 1 d . . .
C2 C 0.3626(3) 0.0309(3) -0.2448(3) 0.0331(7) Uani 1 1 d . . .
C3 C 0.3025(3) -0.0726(3) -0.2359(3) 0.0379(8) Uani 1 1 d . . .
C4 C 0.2649(3) -0.0662(4) -0.3208(3) 0.0478(9) Uani 1 1 d . . .
H4 H 0.2244 -0.136 -0.3153 0.057 Uiso 1 1 calc R . .
C5 C 0.2841(3) 0.0383(4) -0.4132(3) 0.0536(10) Uani 1 1 d . A .
C6 C 0.3419(3) 0.1390(4) -0.4178(3) 0.0534(10) Uani 1 1 d . . .
H6 H 0.355 0.2116 -0.48 0.064 Uiso 1 1 calc R . .
C7 C 0.3815(3) 0.1383(3) -0.3358(3) 0.0408(8) Uani 1 1 d . . .
C8 C 0.2795(3) -0.1907(3) -0.1362(3) 0.0482(9) Uani 1 1 d . . .
H8 H 0.2955 -0.1723 -0.0785 0.058 Uiso 1 1 calc R . .
C9 C 0.3649(4) -0.2774(4) -0.1613(4) 0.0783(14) Uani 1 1 d . . .
H9A H 0.4482 -0.2393 -0.1906 0.117 Uiso 1 1 calc R . .
H9B H 0.3491 -0.3003 -0.2153 0.117 Uiso 1 1 calc R . .
H9C H 0.353 -0.3487 -0.0944 0.117 Uiso 1 1 calc R . .
C10 C 0.1489(4) -0.2482(4) -0.0893(4) 0.0643(11) Uani 1 1 d . . .
H10A H 0.0949 -0.1915 -0.0716 0.096 Uiso 1 1 calc R . .
H10B H 0.1372 -0.3202 -0.0229 0.096 Uiso 1 1 calc R . .
H10C H 0.1309 -0.2698 -0.1431 0.096 Uiso 1 1 calc R . .
C11 C 0.2502(5) 0.0402(6) -0.5071(4) 0.0930(18) Uani 1 1 d . . .
H11A H 0.2064 -0.0421 -0.4756 0.112 Uiso 0.527(14) 1 calc PR A 1
H11B H 0.235 0.1251 -0.5401 0.112 Uiso 0.473(14) 1 calc PR A 2
C12 C 0.3545(6) 0.0328(9) -0.5935(5) 0.180(5) Uani 1 1 d . A .
H12A H 0.4075 -0.0198 -0.5613 0.27 Uiso 0.527(14) 1 calc PR A 1
H12B H 0.3986 0.1128 -0.6402 0.27 Uiso 0.527(14) 1 calc PR A 1
H12C H 0.3278 0.0005 -0.6371 0.27 Uiso 0.527(14) 1 calc PR A 1
H12D H 0.4248 0.0817 -0.602 0.27 Uiso 0.473(14) 1 calc PR A 2
H12E H 0.3383 0.0624 -0.662 0.27 Uiso 0.473(14) 1 calc PR A 2
H12F H 0.3707 -0.0505 -0.5746 0.27 Uiso 0.473(14) 1 calc PR A 2
C13A C 0.1610(10) 0.1104(15) -0.5345(9) 0.092(5) Uani 0.527(14) 1 d P A 1
H13A H 0.0956 0.1036 -0.4677 0.138 Uiso 0.527(14) 1 calc PR A 1
H13B H 0.129 0.0824 -0.578 0.138 Uiso 0.527(14) 1 calc PR A 1
H13C H 0.1964 0.1941 -0.577 0.138 Uiso 0.527(14) 1 calc PR A 1
C13B C 0.1454(12) -0.0204(17) -0.4859(10) 0.102(6) Uani 0.473(14) 1 d P A 2
H13D H 0.0828 -0.0096 -0.4256 0.153 Uiso 0.473(14) 1 calc PR A 2
H13E H 0.1544 -0.1056 -0.4655 0.153 Uiso 0.473(14) 1 calc PR A 2
H13F H 0.1223 0.0097 -0.5509 0.153 Uiso 0.473(14) 1 calc PR A 2
C14 C 0.4497(3) 0.2508(3) -0.3484(3) 0.0539(10) Uani 1 1 d . . .
H14 H 0.4809 0.2289 -0.2867 0.065 Uiso 1 1 calc R . .
C15 C 0.3673(4) 0.3441(4) -0.3413(4) 0.0707(13) Uani 1 1 d . . .
H15A H 0.4125 0.4151 -0.3487 0.106 Uiso 1 1 calc R . .
H15B H 0.3014 0.3127 -0.2707 0.106 Uiso 1 1 calc R . .
H15C H 0.334 0.3658 -0.4001 0.106 Uiso 1 1 calc R . .
C16 C 0.5580(4) 0.3026(5) -0.4556(4) 0.104(2) Uani 1 1 d . . .
H16A H 0.6123 0.2416 -0.4596 0.156 Uiso 1 1 calc R . .
H16B H 0.6013 0.3719 -0.4582 0.156 Uiso 1 1 calc R . .
H16C H 0.5294 0.3274 -0.5174 0.156 Uiso 1 1 calc R . .
C17 C 0.3201(3) -0.1832(3) 0.1329(2) 0.0303(7) Uani 1 1 d . . .
C18 C 0.2192(3) -0.2809(3) 0.1973(2) 0.0337(7) Uani 1 1 d . . .
C19 C 0.2410(3) -0.4011(3) 0.2437(3) 0.0431(8) Uani 1 1 d . . .
C20 C 0.1432(4) -0.4910(3) 0.3024(3) 0.0571(11) Uani 1 1 d . . .
H20 H 0.1584 -0.5714 0.3337 0.069 Uiso 1 1 calc R . .
C21 C 0.0250(4) -0.4676(4) 0.3168(3) 0.0599(11) Uani 1 1 d . . .
C22 C 0.0056(3) -0.3501(3) 0.2717(3) 0.0514(10) Uani 1 1 d . . .
H22 H -0.0752 -0.3331 0.2819 0.062 Uiso 1 1 calc R . .
C23 C 0.0970(3) -0.2554(3) 0.2124(3) 0.0388(8) Uani 1 1 d . . .
C24 C 0.3680(4) -0.4385(3) 0.2320(3) 0.0571(11) Uani 1 1 d . . .
H24 H 0.4212 -0.3687 0.2209 0.069 Uiso 1 1 calc R . .
C25 C 0.4203(4) -0.4684(4) 0.1307(4) 0.0788(15) Uani 1 1 d . . .
H25A H 0.5012 -0.4918 0.1249 0.118 Uiso 1 1 calc R . .
H25B H 0.425 -0.3979 0.0652 0.118 Uiso 1 1 calc R . .
H25C H 0.3679 -0.5344 0.1378 0.118 Uiso 1 1 calc R . .
C26 C 0.3707(4) -0.5435(4) 0.3346(4) 0.0937(19) Uani 1 1 d . . .
H26A H 0.4532 -0.5642 0.3233 0.141 Uiso 1 1 calc R . .
H26B H 0.3171 -0.6127 0.349 0.141 Uiso 1 1 calc R . .
H26C H 0.3435 -0.5206 0.3969 0.141 Uiso 1 1 calc R . .
C27 C -0.0797(5) -0.5668(4) 0.3797(4) 0.101(2) Uani 1 1 d . . .
H27 H -0.1414 -0.5209 0.4106 0.122 Uiso 1 1 calc R . .
C28 C -0.1358(3) -0.5865(4) 0.3082(3) 0.0610(11) Uani 1 1 d . . .
H28A H -0.1314 -0.5102 0.2479 0.092 Uiso 1 1 calc R . .
H28B H -0.2204 -0.62 0.3501 0.092 Uiso 1 1 calc R . .
H28C H -0.0929 -0.6424 0.2788 0.092 Uiso 1 1 calc R . .
C29 C -0.0806(5) -0.6547(5) 0.4763(4) 0.124(3) Uani 1 1 d . . .
H29A H -0.0436 -0.6203 0.5129 0.186 Uiso 1 1 calc R . .
H29B H -0.0348 -0.7177 0.4615 0.186 Uiso 1 1 calc R . .
H29C H -0.164 -0.6887 0.5233 0.186 Uiso 1 1 calc R . .
C30 C 0.0611(3) -0.1302(3) 0.1697(3) 0.0443(9) Uani 1 1 d . . .
H30 H 0.1296 -0.0794 0.1029 0.053 Uiso 1 1 calc R . .
C31 C -0.0512(3) -0.1259(4) 0.1384(3) 0.0616(11) Uani 1 1 d . . .
H31A H -0.0695 -0.0432 0.1117 0.092 Uiso 1 1 calc R . .
H31B H -0.1196 -0.1758 0.2024 0.092 Uiso 1 1 calc R . .
H31C H -0.0365 -0.156 0.0809 0.092 Uiso 1 1 calc R . .
C32 C 0.0406(3) -0.0761(4) 0.2540(4) 0.0681(12) Uani 1 1 d . . .
H32A H 0.0177 0.0045 0.2255 0.102 Uiso 1 1 calc R . .
H32B H 0.115 -0.0718 0.2692 0.102 Uiso 1 1 calc R . .
H32C H -0.0241 -0.1263 0.3214 0.102 Uiso 1 1 calc R . .
C33 C 0.2555(4) 0.2297(5) 0.1479(4) 0.0868(16) Uani 1 1 d . . .
H33A H 0.3159 0.2725 0.1602 0.104 Uiso 1 1 calc R . .
H33B H 0.2302 0.149 0.2077 0.104 Uiso 1 1 calc R . .
C34 C 0.1506(5) 0.2963(7) 0.1451(7) 0.130(3) Uani 1 1 d . . .
H34A H 0.1425 0.3477 0.1861 0.156 Uiso 1 1 calc R . .
H34B H 0.0753 0.2411 0.1763 0.156 Uiso 1 1 calc R . .
C35 C 0.1777(5) 0.3703(5) 0.0263(7) 0.132(3) Uani 1 1 d . . .
H35A H 0.1031 0.3864 0.0088 0.159 Uiso 1 1 calc R . .
H35B H 0.2275 0.447 0.0017 0.159 Uiso 1 1 calc R . .
C36 C 0.2442(6) 0.2916(5) -0.0202(5) 0.114(2) Uani 1 1 d . . .
H36A H 0.1887 0.2395 -0.0287 0.137 Uiso 1 1 calc R . .
H36B H 0.3046 0.3389 -0.093 0.137 Uiso 1 1 calc R . .
O1 O 0.37146(17) 0.08259(17) -0.09951(16) 0.0294(5) Uani 1 1 d . . .
O2 O 0.49489(17) -0.04356(17) -0.14721(16) 0.0295(5) Uani 1 1 d . . .
O3 O 0.30454(17) -0.07712(17) 0.12948(16) 0.0299(5) Uani 1 1 d . . .
O4 O 0.42263(17) -0.20297(17) 0.07790(16) 0.0299(5) Uani 1 1 d . . .
O5 O 0.3024(3) 0.2214(3) 0.0515(3) 0.0860(11) Uani 1 1 d . . .
W W 0.440628(10) 0.062362(10) 0.023602(10) 0.02707(5) Uani 1 1 d . . .

loop_
_atom_site_aniso_label
_atom_site_aniso_U_11
_atom_site_aniso_U_22
_atom_site_aniso_U_33
_atom_site_aniso_U_23
_atom_site_aniso_U_13
_atom_site_aniso_U_12
C1 0.0256(15) 0.0224(15) 0.0340(17) -0.0040(13) -0.0062(13) 0.0007(12)
C2 0.0236(15) 0.0376(18) 0.0373(18) -0.0147(15) -0.0105(13) 0.0100(13)
C3 0.0323(17) 0.0400(19) 0.045(2) -0.0193(16) -0.0161(15) 0.0138(15)
C4 0.043(2) 0.058(2) 0.059(2) -0.037(2) -0.0232(18) 0.0183(18)
C5 0.038(2) 0.085(3) 0.043(2) -0.030(2) -0.0166(17) 0.020(2)
C6 0.040(2) 0.064(3) 0.039(2) -0.0049(19) -0.0123(17) 0.0134(19)
C7 0.0248(16) 0.045(2) 0.0383(19) -0.0047(16) -0.0078(14) 0.0047(14)
C8 0.055(2) 0.035(2) 0.065(2) -0.0217(18) -0.031(2) 0.0057(17)
C9 0.071(3) 0.046(3) 0.125(4) -0.032(3) -0.045(3) 0.023(2)
C10 0.063(3) 0.052(2) 0.074(3) -0.019(2) -0.025(2) -0.004(2)
C11 0.089(4) 0.158(6) 0.061(3) -0.060(4) -0.045(3) 0.050(4)
C12 0.126(6) 0.393(14) 0.094(5) -0.158(7) -0.063(4) 0.140(8)
C13A 0.095(8) 0.159(14) 0.075(7) -0.078(9) -0.061(6) 0.072(8)
C13B 0.114(10) 0.148(16) 0.074(8) -0.061(9) -0.050(7) -0.008(9)
C14 0.040(2) 0.045(2) 0.052(2) 0.0099(18) -0.0212(18) -0.0047(17)
C15 0.052(3) 0.055(3) 0.097(4) -0.019(3) -0.028(2) -0.004(2)
C16 0.044(3) 0.091(4) 0.116(5) -0.005(3) 0.003(3) -0.015(3)
C17 0.0283(16) 0.0252(16) 0.0305(16) -0.0034(13) -0.0109(13) -0.0004(12)
C18 0.0355(17) 0.0320(17) 0.0279(17) -0.0060(14) -0.0110(14) -0.0039(14)
C19 0.050(2) 0.0319(18) 0.041(2) -0.0014(15) -0.0230(17) -0.0072(15)
C20 0.073(3) 0.0302(19) 0.059(2) 0.0038(17) -0.035(2) -0.0167(18)
C21 0.055(2) 0.053(2) 0.053(2) 0.005(2) -0.025(2) -0.029(2)
C22 0.0353(19) 0.061(2) 0.040(2) -0.0017(18) -0.0107(16) -0.0189(17)
C23 0.0315(17) 0.044(2) 0.0300(17) -0.0054(15) -0.0073(14) -0.0099(15)
C24 0.064(3) 0.0234(18) 0.076(3) 0.0013(18) -0.040(2) -0.0022(17)
C25 0.076(3) 0.042(2) 0.122(4) -0.035(3) -0.036(3) 0.018(2)
C26 0.091(4) 0.041(2) 0.127(4) 0.023(3) -0.076(3) -0.009(2)
C27 0.100(4) 0.079(4) 0.087(4) 0.027(3) -0.052(3) -0.065(3)
C28 0.050(2) 0.059(3) 0.069(3) -0.028(2) -0.011(2) -0.0160(19)
C29 0.091(4) 0.148(6) 0.066(3) 0.021(4) -0.016(3) -0.083(4)
C30 0.0226(16) 0.050(2) 0.048(2) -0.0128(18) -0.0037(15) -0.0026(15)
C31 0.0304(19) 0.061(3) 0.074(3) -0.009(2) -0.0158(19) 0.0017(18)
C32 0.040(2) 0.077(3) 0.078(3) -0.039(3) 0.001(2) 0.004(2)
C33 0.076(3) 0.110(4) 0.109(4) -0.079(4) -0.035(3) 0.030(3)
C34 0.064(4) 0.170(7) 0.211(8) -0.145(7) -0.035(5) 0.044(4)
C35 0.067(4) 0.059(4) 0.211(8) -0.010(4) -0.029(5) 0.027(3)
C36 0.160(6) 0.115(5) 0.113(5) -0.060(4) -0.089(5) 0.089(5)
O1 0.0242(10) 0.0236(10) 0.0368(12) -0.0094(9) -0.0098(9) 0.0066(8)
O2 0.0240(10) 0.0241(11) 0.0356(12) -0.0088(9) -0.0082(9) 0.0060(8)
O3 0.0195(10) 0.0271(11) 0.0337(12) -0.0065(9) -0.0043(8) 0.0004(8)
O4 0.0256(11) 0.0224(10) 0.0350(12) -0.0061(9) -0.0088(9) 0.0038(8)
O5 0.100(3) 0.100(3) 0.070(2) -0.051(2) -0.0285(19) 0.064(2)
W 0.01979(7) 0.02046(7) 0.03450(8) -0.00657(5) -0.00689(5) 0.00447(5)

loop_
_atom_type_symbol
_atom_type_description
_atom_type_scat_dispersion_real
_atom_type_scat_dispersion_imag
_atom_type_scat_source
C C 0.0033 0.0016 'International Tables Vol C Tables 4.2.6.8 and 6.1.1.4'
H H 0 0 'International Tables Vol C Tables 4.2.6.8 and 6.1.1.4'
O O 0.0106 0.006 'International Tables Vol C Tables 4.2.6.8 and 6.1.1.4'
W W -0.849 6.8722 'International Tables Vol C Tables 4.2.6.8 and 6.1.1.4'

loop_
_geom_angle_atom_site_label_1
_geom_angle_atom_site_label_2
_geom_angle_atom_site_label_3
_geom_angle
_geom_angle_site_symmetry_1
_geom_angle_site_symmetry_3
_geom_angle_publ_flag
O2 C1 O1 121.5(3) . . ?
O2 C1 C2 117.8(3) . . ?
O1 C1 C2 120.7(3) . . ?
C7 C2 C3 120.7(3) . . ?
C7 C2 C1 120.2(3) . . ?
C3 C2 C1 119.0(3) . . ?
C4 C3 C2 118.4(3) . . ?
C4 C3 C8 120.1(3) . . ?
C2 C3 C8 121.5(3) . . ?
C5 C4 C3 122.5(4) . . ?
C5 C4 H4 118.7 . . ?
C3 C4 H4 118.7 . . ?
C4 C5 C6 117.3(3) . . ?
C4 C5 C11 121.2(4) . . ?
C6 C5 C11 121.4(4) . . ?
C7 C6 C5 122.9(3) . . ?
C7 C6 H6 118.5 . . ?
C5 C6 H6 118.5 . . ?
C6 C7 C2 118.3(3) . . ?
C6 C7 C14 120.3(3) . . ?
C2 C7 C14 121.4(3) . . ?
C9 C8 C10 110.6(3) . . ?
C9 C8 C3 111.6(3) . . ?
C10 C8 C3 112.5(3) . . ?
C9 C8 H8 107.3 . . ?
C10 C8 H8 107.3 . . ?
C3 C8 H8 107.3 . . ?
C8 C9 H9A 109.5 . . ?
C8 C9 H9B 109.5 . . ?
H9A C9 H9B 109.5 . . ?
C8 C9 H9C 109.5 . . ?
H9A C9 H9C 109.5 . . ?
H9B C9 H9C 109.5 . . ?
C8 C10 H10A 109.5 . . ?
C8 C10 H10B 109.5 . . ?
H10A C10 H10B 109.5 . . ?
C8 C10 H10C 109.5 . . ?
H10A C10 H10C 109.5 . . ?
H10B C10 H10C 109.5 . . ?
C13B C11 C12 117.2(8) . . ?
C13A C11 C12 119.4(6) . . ?
C13B C11 C5 118.8(7) . . ?
C13A C11 C5 119.0(6) . . ?
C12 C11 C5 111.1(4) . . ?
C13A C11 H11A 100.9 . . ?
C12 C11 H11A 100.9 . . ?
C5 C11 H11A 100.9 . . ?
C13B C11 H11B 102.1 . . ?
C12 C11 H11B 102.1 . . ?
C5 C11 H11B 102.1 . . ?
C11 C12 H12A 109.5 . . ?
C11 C12 H12B 109.5 . . ?
H12A C12 H12B 109.5 . . ?
C11 C12 H12C 109.5 . . ?
H12A C12 H12C 109.5 . . ?
H12B C12 H12C 109.5 . . ?
C11 C12 H12D 109.5 . . ?
C11 C12 H12E 109.5 . . ?
H12D C12 H12E 109.5 . . ?
C11 C12 H12F 109.5 . . ?
H12D C12 H12F 109.5 . . ?
H12E C12 H12F 109.5 . . ?
C11 C13A H13A 109.5 . . ?
C11 C13A H13B 109.5 . . ?
H13A C13A H13B 109.5 . . ?
C11 C13A H13C 109.5 . . ?
H13A C13A H13C 109.5 . . ?
H13B C13A H13C 109.5 . . ?
C11 C13B H13D 109.5 . . ?
C11 C13B H13E 109.5 . . ?
H13D C13B H13E 109.5 . . ?
C11 C13B H13F 109.5 . . ?
H13D C13B H13F 109.5 . . ?
H13E C13B H13F 109.5 . . ?
C15 C14 C7 110.7(3) . . ?
C15 C14 C16 109.6(3) . . ?
C7 C14 C16 112.5(4) . . ?
C15 C14 H14 107.9 . . ?
C7 C14 H14 107.9 . . ?
C16 C14 H14 107.9 . . ?
C14 C15 H15A 109.5 . . ?
C14 C15 H15B 109.5 . . ?
H15A C15 H15B 109.5 . . ?
C14 C15 H15C 109.5 . . ?
H15A C15 H15C 109.5 . . ?
H15B C15 H15C 109.5 . . ?
C14 C16 H16A 109.5 . . ?
C14 C16 H16B 109.5 . . ?
H16A C16 H16B 109.5 . . ?
C14 C16 H16C 109.5 . . ?
H16A C16 H16C 109.5 . . ?
H16B C16 H16C 109.5 . . ?
O4 C17 O3 119.7(3) . . ?
O4 C17 C18 120.1(3) . . ?
O3 C17 C18 120.1(3) . . ?
C19 C18 C23 118.9(3) . . ?
C19 C18 C17 120.9(3) . . ?
C23 C18 C17 120.2(3) . . ?
C20 C19 C18 119.1(3) . . ?
C20 C19 C24 117.7(3) . . ?
C18 C19 C24 123.2(3) . . ?
C21 C20 C19 122.6(3) . . ?
C21 C20 H20 118.7 . . ?
C19 C20 H20 118.7 . . ?
C22 C21 C20 117.4(3) . . ?
C22 C21 C27 120.8(4) . . ?
C20 C21 C27 121.7(4) . . ?
C21 C22 C23 123.9(3) . . ?
C21 C22 H22 118.1 . . ?
C23 C22 H22 118.1 . . ?
C22 C23 C18 118.1(3) . . ?
C22 C23 C30 117.7(3) . . ?
C18 C23 C30 124.1(3) . . ?
C26 C24 C19 112.4(4) . . ?
C26 C24 C25 110.6(4) . . ?
C19 C24 C25 110.9(3) . . ?
C26 C24 H24 107.6 . . ?
C19 C24 H24 107.6 . . ?
C25 C24 H24 107.6 . . ?
C24 C25 H25A 109.5 . . ?
C24 C25 H25B 109.5 . . ?
H25A C25 H25B 109.5 . . ?
C24 C25 H25C 109.5 . . ?
H25A C25 H25C 109.5 . . ?
H25B C25 H25C 109.5 . . ?
C24 C26 H26A 109.5 . . ?
C24 C26 H26B 109.5 . . ?
H26A C26 H26B 109.5 . . ?
C24 C26 H26C 109.5 . . ?
H26A C26 H26C 109.5 . . ?
H26B C26 H26C 109.5 . . ?
C29 C27 C28 123.4(4) . . ?
C29 C27 C21 118.4(4) . . ?
C28 C27 C21 112.2(4) . . ?
C29 C27 H27 98.1 . . ?
C28 C27 H27 98.1 . . ?
C21 C27 H27 98.1 . . ?
C27 C28 H28A 109.5 . . ?
C27 C28 H28B 109.5 . . ?
H28A C28 H28B 109.5 . . ?
C27 C28 H28C 109.5 . . ?
H28A C28 H28C 109.5 . . ?
H28B C28 H28C 109.5 . . ?
C27 C29 H29A 109.5 . . ?
C27 C29 H29B 109.5 . . ?
H29A C29 H29B 109.5 . . ?
C27 C29 H29C 109.5 . . ?
H29A C29 H29C 109.5 . . ?
H29B C29 H29C 109.5 . . ?
C23 C30 C32 110.2(3) . . ?
C23 C30 C31 113.5(3) . . ?
C32 C30 C31 109.2(3) . . ?
C23 C30 H30 107.9 . . ?
C32 C30 H30 107.9 . . ?
C31 C30 H30 107.9 . . ?
C30 C31 H31A 109.5 . . ?
C30 C31 H31B 109.5 . . ?
H31A C31 H31B 109.5 . . ?
C30 C31 H31C 109.5 . . ?
H31A C31 H31C 109.5 . . ?
H31B C31 H31C 109.5 . . ?
C30 C32 H32A 109.5 . . ?
C30 C32 H32B 109.5 . . ?
H32A C32 H32B 109.5 . . ?
C30 C32 H32C 109.5 . . ?
H32A C32 H32C 109.5 . . ?
H32B C32 H32C 109.5 . . ?
O5 C33 C34 107.0(5) . . ?
O5 C33 H33A 110.3 . . ?
C34 C33 H33A 110.3 . . ?
O5 C33 H33B 110.3 . . ?
C34 C33 H33B 110.3 . . ?
H33A C33 H33B 108.6 . . ?
C33 C34 C35 104.0(5) . . ?
C33 C34 H34A 111 . . ?
C35 C34 H34A 111 . . ?
C33 C34 H34B 111 . . ?
C35 C34 H34B 111 . . ?
H34A C34 H34B 109 . . ?
C36 C35 C34 100.3(4) . . ?
C36 C35 H35A 111.7 . . ?
C34 C35 H35A 111.7 . . ?
C36 C35 H35B 111.7 . . ?
C34 C35 H35B 111.7 . . ?
H35A C35 H35B 109.5 . . ?
O5 C36 C35 107.8(5) . . ?
O5 C36 H36A 110.2 . . ?
C35 C36 H36A 110.2 . . ?
O5 C36 H36B 110.2 . . ?
C35 C36 H36B 110.2 . . ?
H36A C36 H36B 108.5 . . ?
C1 O1 W 118.46(18) . . ?
C1 O2 W 118.7(2) . 2_655 ?
C17 O3 W 119.21(18) . . ?
C17 O4 W 120.00(18) . 2_655 ?
C33 O5 C36 109.8(4) . . ?
O2 W O3 90.79(8) 2_655 . ?
O2 W O4 87.40(8) 2_655 2_655 ?
O3 W O4 178.04(7) . 2_655 ?
O2 W O1 178.61(7) 2_655 . ?
O3 W O1 88.61(8) . . ?
O4 W O1 93.18(8) 2_655 . ?
O2 W W 91.25(5) 2_655 2_655 ?
O3 W W 90.80(5) . 2_655 ?
O4 W W 90.01(5) 2_655 2_655 ?
O1 W W 90.01(5) . 2_655 ?

loop_
_geom_bond_atom_site_label_1
_geom_bond_atom_site_label_2
_geom_bond_distance
_geom_bond_site_symmetry_2
_geom_bond_publ_flag
C1 O2 1.280(3) . ?
C1 O1 1.286(4) . ?
C1 C2 1.479(4) . ?
C2 C7 1.398(4) . ?
C2 C3 1.403(4) . ?
C3 C4 1.390(5) . ?
C3 C8 1.532(5) . ?
C4 C5 1.387(5) . ?
C4 H4 0.95 . ?
C5 C6 1.387(5) . ?
C5 C11 1.504(6) . ?
C6 C7 1.386(5) . ?
C6 H6 0.95 . ?
C7 C14 1.527(5) . ?
C8 C9 1.508(5) . ?
C8 C10 1.526(5) . ?
C8 H8 1 . ?
C9 H9A 0.98 . ?
C9 H9B 0.98 . ?
C9 H9C 0.98 . ?
C10 H10A 0.98 . ?
C10 H10B 0.98 . ?
C10 H10C 0.98 . ?
C11 C13B 1.340(13) . ?
C11 C13A 1.406(10) . ?
C11 C12 1.453(6) . ?
C11 H11A 1 . ?
C11 H11B 1 . ?
C12 H12A 0.98 . ?
C12 H12B 0.98 . ?
C12 H12C 0.98 . ?
C12 H12D 0.98 . ?
C12 H12E 0.98 . ?
C12 H12F 0.98 . ?
C13A H13A 0.98 . ?
C13A H13B 0.98 . ?
C13A H13C 0.98 . ?
C13B H13D 0.98 . ?
C13B H13E 0.98 . ?
C13B H13F 0.98 . ?
C14 C15 1.496(6) . ?
C14 C16 1.536(6) . ?
C14 H14 1 . ?
C15 H15A 0.98 . ?
C15 H15B 0.98 . ?
C15 H15C 0.98 . ?
C16 H16A 0.98 . ?
C16 H16B 0.98 . ?
C16 H16C 0.98 . ?
C17 O4 1.283(3) . ?
C17 O3 1.288(3) . ?
C17 C18 1.478(4) . ?
C18 C19 1.416(5) . ?
C18 C23 1.437(4) . ?
C19 C20 1.397(5) . ?
C19 C24 1.537(5) . ?
C20 C21 1.386(5) . ?
C20 H20 0.95 . ?
C21 C22 1.377(5) . ?
C21 C27 1.517(5) . ?
C22 C23 1.385(4) . ?
C22 H22 0.95 . ?
C23 C30 1.521(5) . ?
C24 C26 1.534(5) . ?
C24 C25 1.543(6) . ?
C24 H24 1 . ?
C25 H25A 0.98 . ?
C25 H25B 0.98 . ?
C25 H25C 0.98 . ?
C26 H26A 0.98 . ?
C26 H26B 0.98 . ?
C26 H26C 0.98 . ?
C27 C29 1.374(7) . ?
C27 C28 1.470(6) . ?
C27 H27 1 . ?
C28 H28A 0.98 . ?
C28 H28B 0.98 . ?
C28 H28C 0.98 . ?
C29 H29A 0.98 . ?
C29 H29B 0.98 . ?
C29 H29C 0.98 . ?
C30 C32 1.526(5) . ?
C30 C31 1.528(5) . ?
C30 H30 1 . ?
C31 H31A 0.98 . ?
C31 H31B 0.98 . ?
C31 H31C 0.98 . ?
C32 H32A 0.98 . ?
C32 H32B 0.98 . ?
C32 H32C 0.98 . ?
C33 O5 1.338(5) . ?
C33 C34 1.473(7) . ?
C33 H33A 0.99 . ?
C33 H33B 0.99 . ?
C34 C35 1.496(9) . ?
C34 H34A 0.99 . ?
C34 H34B 0.99 . ?
C35 C36 1.445(8) . ?
C35 H35A 0.99 . ?
C35 H35B 0.99 . ?
C36 O5 1.418(6) . ?
C36 H36A 0.99 . ?
C36 H36B 0.99 . ?
O1 W 2.092(2) . ?
O2 W 2.066(2) 2_655 ?
O3 W 2.0733(19) . ?
O4 W 2.0770(19) 2_655 ?
W O2 2.066(2) 2_655 ?
W O4 2.0770(19) 2_655 ?
W W 2.1935(2) 2_655 ?

loop_
_geom_torsion_atom_site_label_1
_geom_torsion_atom_site_label_2
_geom_torsion_atom_site_label_3
_geom_torsion_atom_site_label_4
_geom_torsion
_geom_torsion_site_symmetry_1
_geom_torsion_site_symmetry_2
_geom_torsion_site_symmetry_3
_geom_torsion_site_symmetry_4
_geom_torsion_publ_flag
O2 C1 C2 C7 -113.4(3) . . . . ?
O1 C1 C2 C7 66.4(4) . . . . ?
O2 C1 C2 C3 63.4(4) . . . . ?
O1 C1 C2 C3 -116.8(3) . . . . ?
C7 C2 C3 C4 1.5(4) . . . . ?
C1 C2 C3 C4 -175.3(3) . . . . ?
C7 C2 C3 C8 -179.2(3) . . . . ?
C1 C2 C3 C8 4.0(4) . . . . ?
C2 C3 C4 C5 -0.2(5) . . . . ?
C8 C3 C4 C5 -179.6(3) . . . . ?
C3 C4 C5 C6 -0.9(5) . . . . ?
C3 C4 C5 C11 175.6(3) . . . . ?
C4 C5 C6 C7 0.8(5) . . . . ?
C11 C5 C6 C7 -175.6(3) . . . . ?
C5 C6 C7 C2 0.4(5) . . . . ?
C5 C6 C7 C14 177.2(3) . . . . ?
C3 C2 C7 C6 -1.6(4) . . . . ?
C1 C2 C7 C6 175.2(3) . . . . ?
C3 C2 C7 C14 -178.3(3) . . . . ?
C1 C2 C7 C14 -1.5(4) . . . . ?
C4 C3 C8 C9 75.6(4) . . . . ?
C2 C3 C8 C9 -103.7(4) . . . . ?
C4 C3 C8 C10 -49.4(4) . . . . ?
C2 C3 C8 C10 131.3(3) . . . . ?
C4 C5 C11 C13B 41.7(11) . . . . ?
C6 C5 C11 C13B -142.0(10) . . . . ?
C4 C5 C11 C13A 116.6(10) . . . . ?
C6 C5 C11 C13A -67.1(10) . . . . ?
C4 C5 C11 C12 -98.8(7) . . . . ?
C6 C5 C11 C12 77.5(7) . . . . ?
C6 C7 C14 C15 70.5(4) . . . . ?
C2 C7 C14 C15 -112.9(4) . . . . ?
C6 C7 C14 C16 -52.6(5) . . . . ?
C2 C7 C14 C16 124.1(4) . . . . ?
O4 C17 C18 C19 30.7(5) . . . . ?
O3 C17 C18 C19 -151.1(3) . . . . ?
O4 C17 C18 C23 -148.3(3) . . . . ?
O3 C17 C18 C23 29.9(4) . . . . ?
C23 C18 C19 C20 0.1(5) . . . . ?
C17 C18 C19 C20 -178.9(3) . . . . ?
C23 C18 C19 C24 179.7(3) . . . . ?
C17 C18 C19 C24 0.6(5) . . . . ?
C18 C19 C20 C21 0.4(6) . . . . ?
C24 C19 C20 C21 -179.2(4) . . . . ?
C19 C20 C21 C22 -0.8(6) . . . . ?
C19 C20 C21 C27 179.2(4) . . . . ?
C20 C21 C22 C23 0.7(6) . . . . ?
C27 C21 C22 C23 -179.3(4) . . . . ?
C21 C22 C23 C18 -0.2(6) . . . . ?
C21 C22 C23 C30 -178.7(4) . . . . ?
C19 C18 C23 C22 -0.2(5) . . . . ?
C17 C18 C23 C22 178.8(3) . . . . ?
C19 C18 C23 C30 178.2(3) . . . . ?
C17 C18 C23 C30 -2.8(5) . . . . ?
C20 C19 C24 C26 -35.9(5) . . . . ?
C18 C19 C24 C26 144.6(4) . . . . ?
C20 C19 C24 C25 88.5(4) . . . . ?
C18 C19 C24 C25 -91.1(4) . . . . ?
C22 C21 C27 C29 -136.1(6) . . . . ?
C20 C21 C27 C29 44.0(8) . . . . ?
C22 C21 C27 C28 70.1(6) . . . . ?
C20 C21 C27 C28 -109.8(5) . . . . ?
C22 C23 C30 C32 89.2(4) . . . . ?
C18 C23 C30 C32 -89.2(4) . . . . ?
C22 C23 C30 C31 -33.7(5) . . . . ?
C18 C23 C30 C31 147.9(3) . . . . ?
O5 C33 C34 C35 -25.5(7) . . . . ?
C33 C34 C35 C36 32.4(7) . . . . ?
C34 C35 C36 O5 -28.9(7) . . . . ?
O2 C1 O1 W -2.5(4) . . . . ?
C2 C1 O1 W 177.8(2) . . . . ?
O1 C1 O2 W 3.1(4) . . . 2_655 ?
C2 C1 O2 W -177.10(19) . . . 2_655 ?
O4 C17 O3 W 5.8(4) . . . . ?
C18 C17 O3 W -172.4(2) . . . . ?
O3 C17 O4 W -3.8(4) . . . 2_655 ?
C18 C17 O4 W 174.4(2) . . . 2_655 ?
C34 C33 O5 C36 7.4(7) . . . . ?
C35 C36 O5 C33 14.5(7) . . . . ?
C17 O3 W O2 -95.9(2) . . . 2_655 ?
C17 O3 W O1 85.4(2) . . . . ?
C17 O3 W W -4.6(2) . . . 2_655 ?
C1 O1 W O3 -90.1(2) . . . . ?
C1 O1 W O4 90.7(2) . . . 2_655 ?
C1 O1 W W 0.66(19) . . . 2_655 ?
